data_7248010
loop_
_publ_author_name
'Rana, Soumitra'
'Basu, Soumyadip'
'Bera, Aswini'
'Saha, Pinaki'
'Ghosh, Prasanta'
'Khatua, Bhanu Bhusan'
'Mukhopadhyay, Chhanda'

_publ_section_title
;
 &#x201C;On-water&#x201D; synthesis of
 thioxoimidazolidinone-isatin/ninhydrin conjugates, followed by
 temperature-induced dehydration by a ZnMnO3@Ni(OH)2 nano-catalyst
;
_journal_issue 5
_journal_name_full 'Green Chemistry'
_journal_page_first 2750
_journal_page_last 2762
_journal_paper_doi 10.1039/D3GC03730D
_journal_volume 26
_journal_year 2024
_chemical_formula_sum 'C20 H20 N20 O20 S20'
_chemical_formula_weight 1501.76
_space_group_crystal_system monoclinic
_space_group_IT_number 14
_space_group_name_Hall '-P 2ybc'
_space_group_name_H-M_alt 'P 1 21/c 1'
_atom_sites_solution_hydrogens geom
_audit_creation_method SHELXL-2018/3
_audit_update_record
;
2023-02-02 deposited with the CCDC.	2024-01-10 downloaded from the CCDC.
;
_cell_angle_alpha 90
_cell_angle_beta 99.6920(10)
_cell_angle_gamma 90
_cell_formula_units_Z 1
_cell_length_a 10.3627(7)
_cell_length_b 10.8980(8)
_cell_length_c 14.0931(10)
_cell_measurement_temperature 273(2)
_cell_volume 1568.86(19)
_computing_structure_refinement 'SHELXL-2018/3 (Sheldrick, 2018)'
_computing_structure_solution 'SHELXT 2018/2 (Sheldrick, 2018)'
_diffrn_ambient_temperature 273(2)
_diffrn_measured_fraction_theta_full 0.999
_diffrn_measured_fraction_theta_max 0.998
_diffrn_radiation_type MoK\a
_diffrn_radiation_wavelength 0.71073
_diffrn_reflns_av_R_equivalents 0.0293
_diffrn_reflns_av_unetI/netI 0.0217
_diffrn_reflns_Laue_measured_fraction_full 0.999
_diffrn_reflns_Laue_measured_fraction_max 0.998
_diffrn_reflns_limit_h_max 12
_diffrn_reflns_limit_h_min -12
_diffrn_reflns_limit_k_max 13
_diffrn_reflns_limit_k_min -13
_diffrn_reflns_limit_l_max 17
_diffrn_reflns_limit_l_min -17
_diffrn_reflns_number 18098
_diffrn_reflns_point_group_measured_fraction_full 0.999
_diffrn_reflns_point_group_measured_fraction_max 0.998
_diffrn_reflns_theta_full 25.242
_diffrn_reflns_theta_max 25.983
_diffrn_reflns_theta_min 2.733
_exptl_absorpt_coefficient_mu 0.760
_exptl_crystal_density_diffrn 1.590
_exptl_crystal_F_000 760
_refine_diff_density_max 0.259
_refine_diff_density_min -0.224
_refine_diff_density_rms 0.050
_refine_ls_extinction_method none
_refine_ls_goodness_of_fit_ref 0.779
_refine_ls_hydrogen_treatment constr
_refine_ls_matrix_type full
_refine_ls_number_parameters 203
_refine_ls_number_reflns 3073
_refine_ls_number_restraints 0
_refine_ls_restrained_S_all 0.779
_refine_ls_R_factor_all 0.0507
_refine_ls_R_factor_gt 0.0419
_refine_ls_shift/su_max 0.001
_refine_ls_shift/su_mean 0.000
_refine_ls_structure_factor_coef Fsqd
_refine_ls_weighting_details 'w=1/[\s^2^(Fo^2^)+(0.1000P)^2^+0.9566P] where P=(Fo^2^+2Fc^2^)/3'
_refine_ls_weighting_scheme calc
_refine_ls_wR_factor_gt 0.1198
_refine_ls_wR_factor_ref 0.1289
_reflns_Friedel_coverage 0.000
_reflns_number_gt 2568
_reflns_number_total 3073
_reflns_threshold_expression 'I > 2\s(I)'
_cod_data_source_file d3gc03730d2.cif
_cod_data_source_block FINAL_MP2_a
_cod_depositor_comments 'Adding full bibliography for 7248010--7248012.cif.'
_cod_original_sg_symbol_H-M 'P 21/c'
_cod_database_code 7248010
_shelx_shelxl_version_number 2018/3
_shelx_space_group_comment
;
The symmetry employed for this shelxl refinement is uniquely defined
by the following loop, which should always be used as a source of
symmetry information in preference to the above space-group names.
They are only intended as comments.
;

loop_
_space_group_symop_operation_xyz
'x, y, z'
'-x, y+1/2, -z+1/2'
'-x, -y, -z'
'x, -y-1/2, z-1/2'

loop_
_atom_site_label
_atom_site_type_symbol
_atom_site_fract_x
_atom_site_fract_y
_atom_site_fract_z
_atom_site_U_iso_or_equiv
_atom_site_adp_type
_atom_site_occupancy
_atom_site_site_symmetry_order
_atom_site_calc_flag
_atom_site_refinement_flags_posn
_atom_site_refinement_flags_adp
_atom_site_refinement_flags_occupancy
_atom_site_disorder_assembly
_atom_site_disorder_group
S1 S 0.41690(5) 0.81348(5) 0.51379(4) 0.0567(2) Uani 1 1 d . . . . .
O2 O 0.95670(14) 0.83285(12) 0.57164(9) 0.0474(3) Uani 1 1 d . . . . .
H002 H 0.969208 0.906911 0.577991 0.071 Uiso 1 1 calc R U . . .
O1 O 1.03212(14) 0.92123(12) 0.38881(10) 0.0522(4) Uani 1 1 d . . . . .
O3 O 0.72526(14) 0.86368(14) 0.28074(9) 0.0535(4) Uani 1 1 d . . . . .
N2 N 0.66941(14) 0.87577(13) 0.51866(10) 0.0380(3) Uani 1 1 d . . . . .
N1 N 0.99239(14) 0.71617(14) 0.36321(11) 0.0400(3) Uani 1 1 d . . . . .
N3 N 0.56380(15) 0.83165(14) 0.37267(11) 0.0432(4) Uani 1 1 d . . . . .
C8 C 0.97720(16) 0.82528(16) 0.40446(13) 0.0382(4) Uani 1 1 d . . . . .
C6 C 0.85030(17) 0.67424(15) 0.46764(13) 0.0378(4) Uani 1 1 d . . . . .
C10 C 0.76469(16) 0.89398(15) 0.45535(12) 0.0354(4) Uani 1 1 d . . . . .
H00A H 0.792745 0.979945 0.457193 0.042 Uiso 1 1 calc R U . . .
C1 C 0.91405(17) 0.62520(16) 0.39724(13) 0.0400(4) Uani 1 1 d . . . . .
C7 C 0.88516(17) 0.80864(15) 0.47909(12) 0.0360(4) Uani 1 1 d . . . . .
C11 C 0.68644(17) 0.86357(16) 0.35729(13) 0.0392(4) Uani 1 1 d . . . . .
C12 C 0.55269(18) 0.84082(15) 0.46978(14) 0.0410(4) Uani 1 1 d . . . . .
C13 C 0.6918(2) 0.90639(19) 0.62094(13) 0.0501(5) Uani 1 1 d . . . . .
H00B H 0.611603 0.934623 0.638954 0.075 Uiso 1 1 calc R U . . .
H00C H 0.756773 0.969842 0.633247 0.075 Uiso 1 1 calc R U . . .
H00D H 0.721920 0.834853 0.657904 0.075 Uiso 1 1 calc R U . . .
C5 C 0.7705(2) 0.60101(18) 0.51322(15) 0.0494(5) Uani 1 1 d . . . . .
H00G H 0.728984 0.632477 0.561515 0.059 Uiso 1 1 calc R U . . .
C2 C 0.8997(2) 0.50407(18) 0.36867(16) 0.0532(5) Uani 1 1 d . . . . .
H00H H 0.942877 0.472099 0.321427 0.064 Uiso 1 1 calc R U . . .
C9 C 1.0816(2) 0.6957(2) 0.29514(16) 0.0567(5) Uani 1 1 d . . . . .
H00E H 1.035267 0.706226 0.230690 0.085 Uiso 1 1 calc R U . . .
H00F H 1.115987 0.613882 0.302744 0.085 Uiso 1 1 calc R U . . .
H00I H 1.152250 0.753659 0.307130 0.085 Uiso 1 1 calc R U . . .
C4 C 0.7541(2) 0.47884(19) 0.48481(18) 0.0597(6) Uani 1 1 d . . . . .
H00J H 0.699856 0.428223 0.513820 0.072 Uiso 1 1 calc R U . . .
C3 C 0.8172(2) 0.43219(19) 0.41429(18) 0.0617(6) Uani 1 1 d . . . . .
H00K H 0.804483 0.350321 0.396553 0.074 Uiso 1 1 calc R U . . .
C14 C 0.4633(2) 0.7812(2) 0.29690(17) 0.0616(6) Uani 1 1 d . . . . .
H00L H 0.480059 0.808516 0.234609 0.074 Uiso 1 1 calc R U . . .
H00M H 0.378155 0.812089 0.305249 0.074 Uiso 1 1 calc R U . . .
C15 C 0.4616(3) 0.6428(2) 0.2991(2) 0.0785(8) Uani 1 1 d . . . . .
H00N H 0.546494 0.611973 0.292771 0.118 Uiso 1 1 calc R U . . .
H00O H 0.397772 0.612800 0.246910 0.118 Uiso 1 1 calc R U . . .
H00P H 0.439361 0.615495 0.359112 0.118 Uiso 1 1 calc R U . . .

loop_
_atom_site_aniso_label
_atom_site_aniso_U_11
_atom_site_aniso_U_22
_atom_site_aniso_U_33
_atom_site_aniso_U_23
_atom_site_aniso_U_13
_atom_site_aniso_U_12
S1 0.0474(3) 0.0505(3) 0.0787(4) -0.0064(2) 0.0292(3) -0.0106(2)
O2 0.0525(8) 0.0458(7) 0.0413(7) -0.0031(5) 0.0007(6) -0.0050(6)
O1 0.0543(8) 0.0453(8) 0.0616(8) -0.0068(6) 0.0230(7) -0.0201(6)
O3 0.0536(8) 0.0680(9) 0.0401(7) 0.0020(6) 0.0117(6) 0.0010(7)
N2 0.0404(8) 0.0357(8) 0.0406(8) -0.0047(6) 0.0141(6) -0.0035(6)
N1 0.0383(8) 0.0402(8) 0.0428(8) -0.0036(6) 0.0102(6) -0.0028(6)
N3 0.0391(8) 0.0439(8) 0.0466(9) -0.0039(6) 0.0072(6) -0.0038(6)
C8 0.0334(8) 0.0396(9) 0.0412(9) -0.0020(7) 0.0048(7) -0.0064(7)
C6 0.0370(9) 0.0314(8) 0.0444(9) 0.0024(7) 0.0054(7) -0.0011(7)
C10 0.0402(9) 0.0277(8) 0.0404(9) 0.0000(6) 0.0132(7) -0.0045(6)
C1 0.0385(9) 0.0360(9) 0.0444(9) 0.0012(7) 0.0034(7) -0.0007(7)
C7 0.0376(9) 0.0318(8) 0.0390(9) -0.0003(7) 0.0080(7) -0.0044(7)
C11 0.0411(9) 0.0335(9) 0.0433(10) 0.0032(7) 0.0078(7) 0.0023(7)
C12 0.0424(9) 0.0281(8) 0.0548(11) -0.0028(7) 0.0146(8) -0.0019(7)
C13 0.0570(11) 0.0528(11) 0.0440(10) -0.0064(8) 0.0182(9) -0.0065(9)
C5 0.0517(11) 0.0371(10) 0.0623(12) 0.0063(8) 0.0181(9) -0.0029(8)
C2 0.0615(12) 0.0382(10) 0.0596(12) -0.0075(9) 0.0090(10) 0.0012(9)
C9 0.0586(12) 0.0647(13) 0.0515(11) -0.0080(10) 0.0228(10) -0.0029(10)
C4 0.0654(13) 0.0358(10) 0.0801(15) 0.0100(10) 0.0183(11) -0.0106(9)
C3 0.0734(14) 0.0305(10) 0.0795(15) -0.0029(10) 0.0079(12) -0.0062(9)
C14 0.0461(11) 0.0749(15) 0.0614(13) -0.0177(11) 0.0022(10) -0.0123(10)
C15 0.0882(18) 0.0739(16) 0.0801(17) -0.0342(14) 0.0333(14) -0.0334(14)

loop_
_atom_type_symbol
_atom_type_description
_atom_type_scat_dispersion_real
_atom_type_scat_dispersion_imag
_atom_type_scat_source
C C 0.0033 0.0016 'International Tables Vol C Tables 4.2.6.8 and 6.1.1.4'
H H 0.0000 0.0000 'International Tables Vol C Tables 4.2.6.8 and 6.1.1.4'
N N 0.0061 0.0033 'International Tables Vol C Tables 4.2.6.8 and 6.1.1.4'
O O 0.0106 0.0060 'International Tables Vol C Tables 4.2.6.8 and 6.1.1.4'
S S 0.1246 0.1234 'International Tables Vol C Tables 4.2.6.8 and 6.1.1.4'

loop_
_geom_angle_atom_site_label_1
_geom_angle_atom_site_label_2
_geom_angle_atom_site_label_3
_geom_angle
_geom_angle_site_symmetry_1
_geom_angle_site_symmetry_3
_geom_angle_publ_flag
C12 N2 C10 111.76(14) . . ?
C12 N2 C13 123.48(15) . . ?
C10 N2 C13 124.34(14) . . ?
C8 N1 C1 110.94(15) . . ?
C8 N1 C9 123.59(16) . . ?
C1 N1 C9 125.44(16) . . ?
C11 N3 C12 111.64(15) . . ?
C11 N3 C14 122.95(16) . . ?
C12 N3 C14 125.07(16) . . ?
O1 C8 N1 125.73(17) . . ?
O1 C8 C7 125.45(16) . . ?
N1 C8 C7 108.73(14) . . ?
C5 C6 C1 120.23(17) . . ?
C5 C6 C7 131.37(17) . . ?
C1 C6 C7 108.40(15) . . ?
N2 C10 C11 102.45(13) . . ?
N2 C10 C7 113.10(14) . . ?
C11 C10 C7 110.72(13) . . ?
C2 C1 C6 122.39(18) . . ?
C2 C1 N1 127.62(18) . . ?
C6 C1 N1 109.98(15) . . ?
O2 C7 C6 111.01(14) . . ?
O2 C7 C8 108.58(14) . . ?
C6 C7 C8 101.83(13) . . ?
O2 C7 C10 111.49(14) . . ?
C6 C7 C10 112.95(14) . . ?
C8 C7 C10 110.50(13) . . ?
O3 C11 N3 126.61(17) . . ?
O3 C11 C10 127.14(16) . . ?
N3 C11 C10 106.22(14) . . ?
N2 C12 N3 107.90(15) . . ?
N2 C12 S1 127.40(15) . . ?
N3 C12 S1 124.70(14) . . ?
C6 C5 C4 118.17(19) . . ?
C1 C2 C3 116.5(2) . . ?
C3 C4 C5 120.74(19) . . ?
C4 C3 C2 121.91(19) . . ?
N3 C14 C15 111.7(2) . . ?

loop_
_geom_bond_atom_site_label_1
_geom_bond_atom_site_label_2
_geom_bond_distance
_geom_bond_site_symmetry_2
_geom_bond_publ_flag
S1 C12 1.6575(18) . ?
O2 C7 1.412(2) . ?
O1 C8 1.228(2) . ?
O3 C11 1.213(2) . ?
N2 C12 1.342(2) . ?
N2 C10 1.452(2) . ?
N2 C13 1.460(2) . ?
N1 C8 1.344(2) . ?
N1 C1 1.415(2) . ?
N1 C9 1.457(2) . ?
N3 C11 1.370(2) . ?
N3 C12 1.396(2) . ?
N3 C14 1.467(3) . ?
C8 C7 1.545(2) . ?
C6 C5 1.383(3) . ?
C6 C1 1.388(3) . ?
C6 C7 1.511(2) . ?
C10 C11 1.516(2) . ?
C10 C7 1.547(2) . ?
C1 C2 1.381(3) . ?
C5 C4 1.392(3) . ?
C2 C3 1.394(3) . ?
C4 C3 1.376(3) . ?
C14 C15 1.509(4) . ?
